data_2236493
loop_
_publ_author_name
'Ingram, C. W.'
'Liao, L.'
'Bacsa, J.'

_publ_section_title
;
 <i>catena</i>-Poly[zinc-\m~3~-{3,3'-[(1,7-dioxa-4,10-diazacyclododecane-4,10-diyl)bis(methylene)]dibenzoato}]
;
_journal_coeditor_code MW2087
_journal_issue 11
_journal_name_full 'Acta Crystallographica Section E'
_journal_page_first m1410
_journal_paper_doi 10.1107/S1600536812043450
_journal_volume 68
_journal_year 2012
_chemical_formula_iupac '[Zn (C24 H28 N2 O6)]'
_chemical_formula_moiety 'C24 H28 N2 O6 Zn'
_chemical_formula_sum 'C24 H28 N2 O6 Zn'
_chemical_formula_weight 505.87
_chemical_name_common CAU-72
_chemical_name_systematic
;
<i>catena</i>-poly[zinc-\m~3~-{3,3'-[(1,7-dioxa-4,10-diazacyclododecane-4,10-
diyl)bis(methylene)]dibenzoato}]
;
_space_group_IT_number 15
_space_group_name_Hall '-C 2yc'
_symmetry_cell_setting monoclinic
_symmetry_space_group_name_Hall '-C 2yc'
_symmetry_space_group_name_H-M 'C 1 2/c 1'
_atom_sites_solution_hydrogens geom
_atom_sites_solution_primary direct
_atom_sites_solution_secondary difmap
_cell_angle_alpha 90.00
_cell_angle_beta 127.200(4)
_cell_angle_gamma 90.00
_cell_formula_units_Z 4
_cell_length_a 20.7264(15)
_cell_length_b 8.9791(7)
_cell_length_c 13.9745(19)
_cell_measurement_reflns_used 3719
_cell_measurement_temperature 173
_cell_measurement_theta_max 67.736
_cell_measurement_theta_min 3.971
_cell_volume 2071.5(4)
_computing_cell_refinement 'SAINT (Bruker, 2009)'
_computing_data_collection 'APEX2 (Bruker, 2011)'
_computing_data_reduction 'SAINT (Bruker, 2009)'
_computing_molecular_graphics '<i>OLEX2</i> (Dolomanov <i>et al.</i>, 2009)'
_computing_publication_material '<i>OLEX2</i> (Dolomanov <i>et al.</i>, 2009)'
_computing_structure_refinement 'SHELXL97 (Sheldrick, 2008)'
_computing_structure_solution 'SHELXS97 (Sheldrick, 2008)'
_diffrn_ambient_temperature 173
_diffrn_detector_area_resol_mean 512
_diffrn_measured_fraction_theta_full 0.950
_diffrn_measured_fraction_theta_max 0.951
_diffrn_measurement_device_type 'Bruker D8 diffractometer with an APEXII detector'
_diffrn_measurement_method '\f and \w scans with a narrow frame width'
_diffrn_radiation_monochromator graphite
_diffrn_radiation_type CuK\a
_diffrn_radiation_wavelength 1.54184
_diffrn_reflns_av_R_equivalents 0.0291
_diffrn_reflns_limit_h_max 18
_diffrn_reflns_limit_h_min -24
_diffrn_reflns_limit_k_max 10
_diffrn_reflns_limit_k_min -10
_diffrn_reflns_limit_l_max 15
_diffrn_reflns_limit_l_min -14
_diffrn_reflns_number 4413
_diffrn_reflns_theta_full 65.08
_diffrn_reflns_theta_max 65.08
_diffrn_reflns_theta_min 5.36
_exptl_absorpt_coefficient_mu 2.054
_exptl_absorpt_correction_T_max 0.6846
_exptl_absorpt_correction_T_min 0.4141
_exptl_absorpt_correction_type multi-scan
_exptl_absorpt_process_details '(SADABS; Bruker, 2008)'
_exptl_crystal_colour colourless
_exptl_crystal_density_diffrn 1.622
_exptl_crystal_density_method 'not measured'
_exptl_crystal_description column
_exptl_crystal_F_000 1056
_exptl_crystal_size_max 0.483
_exptl_crystal_size_mid 0.137
_exptl_crystal_size_min 0.108
_refine_diff_density_max 0.467
_refine_diff_density_min -0.212
_refine_ls_extinction_method none
_refine_ls_goodness_of_fit_ref 1.063
_refine_ls_hydrogen_treatment constr
_refine_ls_matrix_type full
_refine_ls_number_parameters 150
_refine_ls_number_reflns 1684
_refine_ls_number_restraints 0
_refine_ls_restrained_S_all 1.063
_refine_ls_R_factor_all 0.0363
_refine_ls_R_factor_gt 0.0329
_refine_ls_shift/su_max 0.000
_refine_ls_shift/su_mean 0.000
_refine_ls_structure_factor_coef Fsqd
_refine_ls_weighting_details 'calc w=1/[\s^2^(Fo^2^)+(0.0475P)^2^+2.6887P] where P=(Fo^2^+2Fc^2^)/3'
_refine_ls_weighting_scheme calc
_refine_ls_wR_factor_gt 0.0828
_refine_ls_wR_factor_ref 0.0862
_reflns_number_gt 1538
_reflns_number_total 1684
_reflns_threshold_expression I>2sigma(I)
_cod_data_source_file mw2087.cif
_cod_data_source_block I
_cod_original_sg_symbol_H-M 'C 2/c'
_cod_database_code 2236493
_cod_database_fobs_code 2236493

loop_
_symmetry_equiv_pos_site_id
_symmetry_equiv_pos_as_xyz
1 x,y,z
2 -x,y,1/2-z
3 -x,-y,-z
4 x,-y,1/2+z
5 1/2+x,1/2+y,z
6 1/2-x,1/2+y,1/2-z
7 1/2-x,1/2-y,-z
8 1/2+x,1/2-y,1/2+z

loop_
_atom_site_aniso_label
_atom_site_aniso_U_11
_atom_site_aniso_U_22
_atom_site_aniso_U_33
_atom_site_aniso_U_12
_atom_site_aniso_U_13
_atom_site_aniso_U_23
Zn1 0.0119(2) 0.0195(2) 0.0178(2) 0.0000 0.0066(2) 0.0000
O1 0.0161(7) 0.0227(8) 0.0279(8) -0.0020(6) 0.0131(7) 0.0024(6)
O2 0.0159(8) 0.0391(10) 0.0287(9) -0.0006(7) 0.0063(7) 0.0110(7)
O3 0.0178(8) 0.0244(8) 0.0205(7) -0.0034(6) 0.0045(7) 0.0021(6)
N1 0.0142(9) 0.0212(10) 0.0184(9) 0.0003(7) 0.0077(8) 0.0012(7)
C1 0.0181(11) 0.0250(12) 0.0170(10) -0.0017(9) 0.0086(9) -0.0012(9)
C2 0.0181(11) 0.0191(11) 0.0197(10) 0.0019(8) 0.0104(9) -0.0012(8)
C3 0.0198(11) 0.0198(11) 0.0183(10) 0.0003(9) 0.0103(9) 0.0006(8)
C4 0.0174(11) 0.0195(11) 0.0197(10) 0.0005(8) 0.0094(9) -0.0016(8)
C5 0.0154(10) 0.0218(11) 0.0192(10) 0.0000(8) 0.0077(9) 0.0007(8)
C6 0.0129(10) 0.0291(12) 0.0198(10) 0.0051(9) 0.0058(9) 0.0020(9)
C7 0.0181(11) 0.0279(12) 0.0226(11) 0.0082(9) 0.0077(9) 0.0021(9)
C8 0.0207(11) 0.0264(12) 0.0190(10) -0.0014(9) 0.0078(10) 0.0043(9)
C9 0.0217(11) 0.0237(12) 0.0234(11) -0.0022(9) 0.0096(10) 0.0059(9)
C10 0.0198(11) 0.0249(11) 0.0233(11) -0.0033(9) 0.0126(10) -0.0020(9)
C11 0.0244(12) 0.0239(12) 0.0208(11) -0.0004(9) 0.0130(10) 0.0022(9)
C12 0.0170(11) 0.0197(11) 0.0180(10) 0.0021(8) 0.0071(9) -0.0008(8)

loop_
_atom_site_type_symbol
_atom_site_label
_atom_site_fract_x
_atom_site_fract_y
_atom_site_fract_z
_atom_site_U_iso_or_equiv
_atom_site_thermal_displace_type
_atom_site_calc_flag
_atom_site_refinement_flags
_atom_site_occupancy
Zn Zn1 0.00000 0.05167(4) 0.25000 0.01790(10) Uani d S 1.000
O O1 0.07654(9) 0.18185(17) 0.24895(14) 0.0224(4) Uani d . 1.000
O O2 -0.00673(9) 0.3592(2) 0.11945(15) 0.0325(5) Uani d . 1.000
O O3 0.55621(9) 0.63747(19) 0.71322(13) 0.0254(4) Uani d . 1.000
N N1 0.39893(11) 0.5343(2) 0.56752(16) 0.0193(5) Uani d . 1.000
C C1 0.06066(13) 0.3070(3) 0.19486(19) 0.0213(6) Uani d . 1.000
C C2 0.13504(13) 0.3887(2) 0.22567(19) 0.0196(6) Uani d . 1.000
C C3 0.21035(13) 0.3696(2) 0.33678(19) 0.0201(6) Uani d . 1.000
C C4 0.28068(13) 0.4328(2) 0.36223(19) 0.0200(6) Uani d . 1.000
C C5 0.36142(13) 0.4041(2) 0.48377(19) 0.0206(6) Uani d . 1.000
C C6 0.33847(13) 0.5969(3) 0.58104(19) 0.0232(6) Uani d . 1.000
C C7 0.37416(14) 0.7072(3) 0.6834(2) 0.0258(7) Uani d . 1.000
C C8 0.42804(14) 0.6450(3) 0.52237(19) 0.0247(6) Uani d . 1.000
C C9 0.49985(14) 0.7382(3) 0.6195(2) 0.0255(7) Uani d . 1.000
C C10 0.27460(13) 0.5139(3) 0.2717(2) 0.0229(6) Uani d . 1.000
C C11 0.19960(14) 0.5358(3) 0.1619(2) 0.0235(7) Uani d . 1.000
C C12 0.12995(13) 0.4758(2) 0.13890(19) 0.0204(6) Uani d . 1.000
H H3 0.21390 0.31190 0.39680 0.0240 Uiso c R 1.000
H H5A 0.35370 0.32330 0.52420 0.0250 Uiso c R 1.000
H H5B 0.40020 0.36750 0.46990 0.0250 Uiso c R 1.000
H H6A 0.31330 0.51420 0.59450 0.0280 Uiso c R 1.000
H H6B 0.29520 0.64700 0.50520 0.0280 Uiso c R 1.000
H H7A 0.38980 0.80030 0.66420 0.0310 Uiso c R 1.000
H H7B 0.33420 0.73180 0.69810 0.0310 Uiso c R 1.000
H H8A 0.38270 0.71270 0.46570 0.0300 Uiso c R 1.000
H H8B 0.44340 0.59150 0.47690 0.0300 Uiso c R 1.000
H H9A 0.52510 0.78940 0.58690 0.0310 Uiso c R 1.000
H H9B 0.48220 0.81430 0.65050 0.0310 Uiso c R 1.000
H H10 0.32190 0.55410 0.28530 0.0280 Uiso c R 1.000
H H11 0.19600 0.59300 0.10160 0.0280 Uiso c R 1.000
H H12 0.07880 0.49400 0.06410 0.0250 Uiso c R 1.000

loop_
_atom_type_symbol
_atom_type_description
_atom_type_scat_dispersion_real
_atom_type_scat_dispersion_imag
_atom_type_scat_source
C C 0.0181 0.0091 'International Tables Vol C Tables 4.2.6.8 and 6.1.1.4'
H H 0.0000 0.0000 'International Tables Vol C Tables 4.2.6.8 and 6.1.1.4'
N N 0.0311 0.0180 'International Tables Vol C Tables 4.2.6.8 and 6.1.1.4'
O O 0.0492 0.0322 'International Tables Vol C Tables 4.2.6.8 and 6.1.1.4'
Zn Zn -1.5491 0.6778 'International Tables Vol C Tables 4.2.6.8 and 6.1.1.4'

loop_
_geom_angle_atom_site_label_1
_geom_angle_atom_site_label_2
_geom_angle_atom_site_label_3
_geom_angle_site_symmetry_1
_geom_angle_site_symmetry_3
_geom_angle
_geom_angle_publ_flag
O1 Zn1 O1 . 2_555 107.54(8) ?
O1 Zn1 O3 . 7_556 163.85(7) ?
O1 Zn1 N1 . 7_556 90.57(8) ?
O1 Zn1 O3 . 8_454 85.26(7) ?
O1 Zn1 N1 . 8_454 113.40(8) ?
O1 Zn1 O3 2_555 7_556 85.26(7) ?
O1 Zn1 N1 2_555 7_556 113.40(8) ?
O1 Zn1 O3 2_555 8_454 163.85(7) ?
O1 Zn1 N1 2_555 8_454 90.57(8) ?
O3 Zn1 N1 7_556 7_556 75.01(7) ?
O3 Zn1 O3 7_556 8_454 84.09(7) ?
O3 Zn1 N1 7_556 8_454 75.37(7) ?
O3 Zn1 N1 8_454 7_556 75.37(7) ?
N1 Zn1 N1 7_556 8_454 139.73(7) ?
O3 Zn1 N1 8_454 8_454 75.01(7) ?
Zn1 O1 C1 . . 126.99(19) ?
C7 O3 C9 2_656 . 114.52(19) ?
Zn1 O3 C9 7_556 . 115.48(17) ?
Zn1 O3 C7 7_556 2_656 116.02(14) ?
C5 N1 C6 . . 108.4(2) ?
C5 N1 C8 . . 110.03(19) ?
Zn1 N1 C5 7_556 . 107.87(12) ?
C6 N1 C8 . . 113.0(2) ?
Zn1 N1 C6 7_556 . 105.39(13) ?
Zn1 N1 C8 7_556 . 111.90(16) ?
O1 C1 O2 . . 126.6(3) ?
O1 C1 C2 . . 113.7(2) ?
O2 C1 C2 . . 119.6(2) ?
C1 C2 C3 . . 121.2(2) no
C1 C2 C12 . . 119.7(2) no
C3 C2 C12 . . 118.9(3) no
C2 C3 C4 . . 121.8(2) no
C3 C4 C5 . . 119.4(2) no
C3 C4 C10 . . 118.2(2) no
C5 C4 C10 . . 122.4(3) no
N1 C5 C4 . . 116.19(17) ?
N1 C6 C7 . . 113.6(2) ?
O3 C7 C6 2_656 . 106.6(2) ?
N1 C8 C9 . . 114.72(19) ?
O3 C9 C8 . . 106.6(2) ?
C4 C10 C11 . . 120.2(3) no
C10 C11 C12 . . 121.0(2) no
C2 C12 C11 . . 119.8(2) no
C2 C3 H3 . . 119.00 no
C4 C3 H3 . . 119.00 no
N1 C5 H5A . . 108.00 no
N1 C5 H5B . . 108.00 no
C4 C5 H5A . . 108.00 no
C4 C5 H5B . . 108.00 no
H5A C5 H5B . . 107.00 no
N1 C6 H6A . . 109.00 no
N1 C6 H6B . . 109.00 no
C7 C6 H6A . . 109.00 no
C7 C6 H6B . . 109.00 no
H6A C6 H6B . . 108.00 no
C6 C7 H7A . . 110.00 no
C6 C7 H7B . . 110.00 no
H7A C7 H7B . . 109.00 no
O3 C7 H7A 2_656 . 110.00 no
O3 C7 H7B 2_656 . 110.00 no
N1 C8 H8A . . 109.00 no
N1 C8 H8B . . 109.00 no
C9 C8 H8A . . 109.00 no
C9 C8 H8B . . 109.00 no
H8A C8 H8B . . 108.00 no
O3 C9 H9A . . 110.00 no
O3 C9 H9B . . 110.00 no
C8 C9 H9A . . 110.00 no
C8 C9 H9B . . 110.00 no
H9A C9 H9B . . 109.00 no
C4 C10 H10 . . 120.00 no
C11 C10 H10 . . 120.00 no
C10 C11 H11 . . 119.00 no
C12 C11 H11 . . 120.00 no
C2 C12 H12 . . 120.00 no
C11 C12 H12 . . 120.00 no

loop_
_geom_bond_atom_site_label_1
_geom_bond_atom_site_label_2
_geom_bond_site_symmetry_2
_geom_bond_distance
_geom_bond_publ_flag
Zn1 O1 . 1.978(2) ?
Zn1 O1 2_555 1.978(2) ?
Zn1 O3 7_556 2.2869(19) ?
Zn1 N1 7_556 2.2422(19) ?
Zn1 O3 8_454 2.2869(19) ?
Zn1 N1 8_454 2.2422(19) ?
O1 C1 . 1.281(3) ?
O2 C1 . 1.225(3) ?
O3 C9 . 1.431(3) ?
O3 C7 2_656 1.429(3) ?
N1 C5 . 1.497(3) ?
N1 C6 . 1.486(4) ?
N1 C8 . 1.487(4) ?
C1 C2 . 1.516(4) no
C2 C3 . 1.395(3) no
C2 C12 . 1.392(3) no
C3 C4 . 1.395(4) no
C4 C5 . 1.521(3) no
C4 C10 . 1.398(3) no
C6 C7 . 1.515(3) no
C8 C9 . 1.522(4) no
C10 C11 . 1.388(4) no
C11 C12 . 1.384(4) no
C3 H3 . 0.9500 no
C5 H5A . 0.9900 no
C5 H5B . 0.9900 no
C6 H6A . 0.9900 no
C6 H6B . 0.9900 no
C7 H7A . 0.9900 no
C7 H7B . 0.9900 no
C8 H8A . 0.9900 no
C8 H8B . 0.9900 no
C9 H9A . 0.9900 no
C9 H9B . 0.9900 no
C10 H10 . 0.9500 no
C11 H11 . 0.9500 no
C12 H12 . 0.9500 no

loop_
_geom_hbond_atom_site_label_D
_geom_hbond_atom_site_label_H
_geom_hbond_atom_site_label_A
_geom_hbond_site_symmetry_A
_geom_hbond_distance_DH
_geom_hbond_distance_HA
_geom_hbond_distance_DA
_geom_hbond_angle_DHA
_geom_hbond_publ_flag
C5 H5A O1 7_556 0.9900 2.5700 3.224(3) 124 yes
C12 H12 O2 3_565 0.9500 2.4300 3.256(3) 145 yes

loop_
_geom_torsion_atom_site_label_1
_geom_torsion_atom_site_label_2
_geom_torsion_atom_site_label_3
_geom_torsion_atom_site_label_4
_geom_torsion_site_symmetry_1
_geom_torsion_site_symmetry_3
_geom_torsion_site_symmetry_4
_geom_torsion
_geom_torsion_publ_flag
O1 Zn1 O1 C1 2_555 . . -36.0(2) no
N1 Zn1 O1 C1 7_556 . . -150.78(19) no
O3 Zn1 O1 C1 8_454 . . 133.96(19) no
N1 Zn1 O1 C1 8_454 . . 62.5(2) no
Zn1 O1 C1 O2 . . . -11.7(4) no
Zn1 O1 C1 C2 . . . 172.18(15) no
C7 O3 C9 C8 2_656 . . -176.1(2) no
Zn1 O3 C9 C8 7_556 . . -37.4(3) no
C9 O3 C7 C6 . 2_656 2_656 160.4(2) no
C6 N1 C5 C4 . . . 53.7(3) no
C8 N1 C5 C4 . . . -70.4(3) no
Zn1 N1 C5 C4 7_556 . . 167.3(2) no
C5 N1 C6 C7 . . . 167.45(19) no
C8 N1 C6 C7 . . . -70.3(2) no
Zn1 N1 C6 C7 7_556 . . 52.2(2) no
C5 N1 C8 C9 . . . -151.4(2) no
C6 N1 C8 C9 . . . 87.3(3) no
Zn1 N1 C8 C9 7_556 . . -31.5(3) no
O1 C1 C2 C3 . . . -28.4(3) no
O1 C1 C2 C12 . . . 146.7(2) no
O2 C1 C2 C3 . . . 155.2(2) no
O2 C1 C2 C12 . . . -29.7(4) no
C1 C2 C3 C4 . . . 173.8(2) no
C12 C2 C3 C4 . . . -1.3(3) no
C1 C2 C12 C11 . . . -172.2(2) no
C3 C2 C12 C11 . . . 3.0(3) no
C2 C3 C4 C5 . . . -178.2(2) no
C2 C3 C4 C10 . . . -1.7(3) no
C3 C4 C5 N1 . . . -110.1(2) no
C10 C4 C5 N1 . . . 73.5(3) no
C3 C4 C10 C11 . . . 3.0(4) no
C5 C4 C10 C11 . . . 179.4(2) no
N1 C6 C7 O3 . . 2_656 -49.9(3) no
N1 C8 C9 O3 . . . 45.1(3) no
C4 C10 C11 C12 . . . -1.3(4) no
C10 C11 C12 C2 . . . -1.7(4) no
